data_7700484
loop_
_publ_author_name
'Sobottka, Sebastian'
'van der Meer, Margarethe Behr'
'Glais, Estelle'
'Albold, Uta'
'Suhr, Simon'
'Su, Cheng-Yong'
'Sarkar, Biprajit'

_publ_section_title
;
 A coordinatively unsaturated iridium complex with an unsymmetrical
 redox-active ligand: (spectro)electrochemical and reactivity studies.
;
_journal_issue 37
_journal_name_full 'Dalton transactions (Cambridge, England : 2003)'
_journal_page_first 13931
_journal_page_last 13942
_journal_paper_doi 10.1039/c9dt01597c
_journal_volume 48
_journal_year 2019
_chemical_formula_moiety 'C23 H25 Cl F3 Ir N2 O3 S'
_chemical_formula_sum 'C23 H25 Cl F3 Ir N2 O3 S'
_chemical_formula_weight 694.16
_space_group_crystal_system monoclinic
_space_group_IT_number 14
_space_group_name_Hall '-P 2ybc'
_space_group_name_H-M_alt 'P 1 21/c 1'
_symmetry_space_group_name_Hall '-P 2ybc'
_symmetry_space_group_name_H-M 'P 1 21/c 1'
_atom_sites_solution_hydrogens mixed
_audit_creation_method SHELXL-2014/7
_audit_update_record
;
2019-05-03 deposited with the CCDC.    2019-07-08 downloaded from the CCDC.
;
_cell_angle_alpha 90
_cell_angle_beta 96.077(15)
_cell_angle_gamma 90
_cell_formula_units_Z 8
_cell_length_a 14.743(8)
_cell_length_b 11.872(5)
_cell_length_c 28.358(15)
_cell_measurement_reflns_used 8348
_cell_measurement_temperature 189(2)
_cell_measurement_theta_max 26.392
_cell_measurement_theta_min 2.207
_cell_volume 4936(4)
_computing_cell_refinement 'APEX 2 (Bruker, 2012)'
_computing_data_collection 'APEX 2 (Bruker, 2012)'
_computing_data_reduction 'Saint + (Bruker, 2009)'
_computing_molecular_graphics 'Diamond 3D, Version 4.0 (Brandenburg, 2014)'
_computing_publication_material shelxle
_computing_structure_refinement 'SHELXL-2014/7 (Sheldrick, 2014)'
_computing_structure_solution 'intrinsic phasing'
_diffrn_ambient_temperature 189(2)
_diffrn_measured_fraction_theta_full 0.999
_diffrn_measured_fraction_theta_max 0.994
_diffrn_measurement_device_type 'Bruker Venture D8'
_diffrn_measurement_method 'omega + phi scans'
_diffrn_radiation_type MoK\a
_diffrn_radiation_wavelength 0.71073
_diffrn_reflns_av_R_equivalents 0.0390
_diffrn_reflns_av_unetI/netI 0.0274
_diffrn_reflns_Laue_measured_fraction_full 0.999
_diffrn_reflns_Laue_measured_fraction_max 0.994
_diffrn_reflns_limit_h_max 18
_diffrn_reflns_limit_h_min -18
_diffrn_reflns_limit_k_max 13
_diffrn_reflns_limit_k_min -14
_diffrn_reflns_limit_l_max 35
_diffrn_reflns_limit_l_min -35
_diffrn_reflns_number 67206
_diffrn_reflns_point_group_measured_fraction_full 0.999
_diffrn_reflns_point_group_measured_fraction_max 0.994
_diffrn_reflns_theta_full 25.242
_diffrn_reflns_theta_max 26.392
_diffrn_reflns_theta_min 2.207
_exptl_absorpt_coefficient_mu 5.654
_exptl_absorpt_correction_T_max 0.7454
_exptl_absorpt_correction_T_min 0.5511
_exptl_absorpt_correction_type multi-scan
_exptl_absorpt_process_details 'Blessing, 1995'
_exptl_crystal_colour black
_exptl_crystal_density_diffrn 1.868
_exptl_crystal_description needle
_exptl_crystal_F_000 2704
_exptl_crystal_size_max 0.35
_exptl_crystal_size_mid 0.16
_exptl_crystal_size_min 0.14
_refine_diff_density_max 1.116
_refine_diff_density_min -0.737
_refine_diff_density_rms 0.098
_refine_ls_extinction_method none
_refine_ls_goodness_of_fit_ref 1.234
_refine_ls_hydrogen_treatment mixed
_refine_ls_matrix_type full
_refine_ls_number_parameters 631
_refine_ls_number_reflns 10057
_refine_ls_number_restraints 0
_refine_ls_restrained_S_all 1.234
_refine_ls_R_factor_all 0.0335
_refine_ls_R_factor_gt 0.0220
_refine_ls_shift/su_max 0.004
_refine_ls_shift/su_mean 0.000
_refine_ls_structure_factor_coef Fsqd
_refine_ls_weighting_details 'w=1/[\s^2^(Fo^2^)+2.3000P] where P=(Fo^2^+2Fc^2^)/3'
_refine_ls_weighting_scheme calc
_refine_ls_wR_factor_gt 0.0358
_refine_ls_wR_factor_ref 0.0380
_reflns_Friedel_coverage 0.000
_reflns_number_gt 8348
_reflns_number_total 10057
_reflns_threshold_expression 'I > 2\s(I)'
_cod_data_source_file c9dt01597c2.cif
_cod_data_source_block '[3]OTf'
_cod_depositor_comments 'Adding full bibliography for 7700482--7700484.cif.'
_cod_database_code 7700484
_shelx_shelxl_version_number 2014/7
_shelx_space_group_comment
;
The symmetry employed for this shelxl refinement is uniquely defined
by the following loop, which should always be used as a source of
symmetry information in preference to the above space-group names.
They are only intended as comments.
;

loop_
_space_group_symop_operation_xyz
'x, y, z'
'-x, y+1/2, -z+1/2'
'-x, -y, -z'
'x, -y-1/2, z-1/2'

loop_
_atom_site_label
_atom_site_type_symbol
_atom_site_fract_x
_atom_site_fract_y
_atom_site_fract_z
_atom_site_U_iso_or_equiv
_atom_site_adp_type
_atom_site_occupancy
_atom_site_site_symmetry_order
_atom_site_calc_flag
_atom_site_refinement_flags_posn
_atom_site_refinement_flags_adp
Ir1A Ir 0.15500(2) -0.31654(2) 0.63341(2) 0.01367(3) Uani 1 1 d . .
Ir1 Ir 0.35243(2) 0.18587(2) 0.61780(2) 0.01248(3) Uani 1 1 d . .
Cl1A Cl 0.19991(5) -0.12354(6) 0.63486(3) 0.02256(17) Uani 1 1 d . .
S1A S 0.23686(5) 0.20723(6) 0.78849(2) 0.02118(17) Uani 1 1 d . .
S1 S 0.21457(6) -0.17089(6) 0.94604(3) 0.02549(18) Uani 1 1 d . .
Cl1 Cl 0.30078(5) 0.37463(6) 0.60489(2) 0.02050(16) Uani 1 1 d . .
C20 C 0.45412(19) 0.0923(2) 0.66202(9) 0.0179(6) Uani 1 1 d . .
C23A C 0.0474(2) -0.4276(2) 0.60339(10) 0.0201(7) Uani 1 1 d . .
F2A F 0.29178(14) 0.00141(16) 0.81045(7) 0.0415(5) Uani 1 1 d . .
C28 C 0.5268(2) 0.3587(3) 0.60416(11) 0.0262(7) Uani 1 1 d . .
H28A H 0.5120 0.3706 0.5700 0.039 Uiso 1 1 calc R U
H28B H 0.5928 0.3653 0.6123 0.039 Uiso 1 1 calc R U
H28C H 0.4956 0.4155 0.6216 0.039 Uiso 1 1 calc R U
F3 F 0.29098(13) 0.01020(15) 0.91319(7) 0.0388(5) Uani 1 1 d . .
C9 C 0.2802(2) 0.1957(2) 0.44468(9) 0.0205(7) Uani 1 1 d . .
H9 H 0.2919 0.2583 0.4254 0.025 Uiso 1 1 calc R U
C27A C -0.0181(2) -0.1522(3) 0.65753(12) 0.0295(8) Uani 1 1 d . .
H27A H -0.0848 -0.1517 0.6562 0.044 Uiso 1 1 calc R U
H27B H 0.0013 -0.0984 0.6344 0.044 Uiso 1 1 calc R U
H27C H 0.0084 -0.1307 0.6894 0.044 Uiso 1 1 calc R U
F2 F 0.16249(14) 0.04143(17) 0.93896(7) 0.0470(5) Uani 1 1 d . .
C7A C 0.2863(2) -0.3602(2) 0.72328(10) 0.0184(6) Uani 1 1 d . .
C2 C 0.1652(2) 0.1519(2) 0.63597(9) 0.0135(6) Uani 1 1 d . .
F1 F 0.28066(16) 0.01051(16) 0.98826(7) 0.0486(6) Uani 1 1 d . .
O3 O 0.30421(17) -0.21921(19) 0.95424(9) 0.0444(7) Uani 1 1 d . .
F3A F 0.18418(15) 0.01166(16) 0.75255(7) 0.0471(6) Uani 1 1 d . .
O1A O 0.14989(15) 0.25066(17) 0.76849(7) 0.0290(5) Uani 1 1 d . .
C8A C 0.2663(2) -0.2675(3) 0.75071(10) 0.0226(7) Uani 1 1 d . .
H8A H 0.2504 -0.1971 0.7362 0.027 Uiso 1 1 calc R U
C4A C 0.4884(2) -0.3497(2) 0.58776(11) 0.0232(7) Uani 1 1 d . .
H4A H 0.5365 -0.3510 0.5680 0.028 Uiso 1 1 calc R U
O3A O 0.26827(16) 0.24305(18) 0.83579(7) 0.0305(6) Uani 1 1 d . .
F1A F 0.15341(14) 0.03668(17) 0.82443(7) 0.0461(5) Uani 1 1 d . .
O1 O 0.16086(15) -0.18355(19) 0.98563(7) 0.0327(5) Uani 1 1 d . .
C1 C 0.1636(2) 0.1324(2) 0.58467(9) 0.0137(6) Uani 1 1 d . .
C10 C 0.2705(2) 0.0892(3) 0.42492(10) 0.0239(7) Uani 1 1 d . .
H10 H 0.2754 0.0791 0.3921 0.029 Uiso 1 1 calc R U
N2 N 0.24540(16) 0.13657(18) 0.56957(7) 0.0138(5) Uani 1 1 d . .
C22 C 0.4963(2) 0.2442(2) 0.61711(10) 0.0161(7) Uani 1 1 d . .
C3 C 0.0817(2) 0.1538(2) 0.65711(10) 0.0190(7) Uani 1 1 d . .
H3 H 0.0817 0.1646 0.6903 0.023 Uiso 1 1 calc R U
C22A C 0.0672(2) -0.4516(2) 0.65287(10) 0.0186(6) Uani 1 1 d . .
N1A N 0.27807(16) -0.34835(18) 0.67239(8) 0.0157(5) Uani 1 1 d . .
O2 O 0.16746(18) -0.1905(2) 0.90085(8) 0.0473(7) Uani 1 1 d . .
N1 N 0.24737(16) 0.16878(19) 0.65723(8) 0.0143(5) Uani 1 1 d . .
C6 C 0.0774(2) 0.1155(2) 0.55714(10) 0.0198(7) Uani 1 1 d . .
H6 H 0.0745 0.1009 0.5241 0.024 Uiso 1 1 calc R U
C20A C 0.0137(2) -0.2678(2) 0.64618(11) 0.0204(7) Uani 1 1 d . .
C24A C 0.0566(2) -0.5091(3) 0.56410(10) 0.0296(8) Uani 1 1 d . .
H24A H 0.0615 -0.4678 0.5346 0.044 Uiso 1 1 calc R U
H24B H 0.0030 -0.5583 0.5602 0.044 Uiso 1 1 calc R U
H24C H 0.1116 -0.5549 0.5718 0.044 Uiso 1 1 calc R U
C23 C 0.4803(2) 0.1505(2) 0.58574(9) 0.0164(6) Uani 1 1 d . .
C9A C 0.2700(2) -0.2803(3) 0.79954(10) 0.0282(8) Uani 1 1 d . .
H9A H 0.2569 -0.2181 0.8188 0.034 Uiso 1 1 calc R U
O2A O 0.30652(15) 0.2083(2) 0.75598(7) 0.0320(6) Uani 1 1 d . .
C27 C 0.4894(2) 0.2852(3) 0.70714(10) 0.0256(7) Uani 1 1 d . .
H27D H 0.5530 0.2816 0.7213 0.038 Uiso 1 1 calc R U
H27E H 0.4491 0.2597 0.7303 0.038 Uiso 1 1 calc R U
H27F H 0.4742 0.3629 0.6978 0.038 Uiso 1 1 calc R U
C21A C 0.0466(2) -0.3521(2) 0.67980(10) 0.0185(7) Uani 1 1 d . .
C4 C 0.0028(2) 0.1399(2) 0.62933(10) 0.0235(7) Uani 1 1 d . .
H4 H -0.0530 0.1429 0.6432 0.028 Uiso 1 1 calc R U
C10A C 0.2927(2) -0.3834(3) 0.82024(10) 0.0309(8) Uani 1 1 d . .
H10A H 0.2948 -0.3914 0.8537 0.037 Uiso 1 1 calc R U
C21 C 0.47729(19) 0.2106(2) 0.66419(9) 0.0174(6) Uani 1 1 d . .
C5 C 0.0005(2) 0.1207(3) 0.57886(10) 0.0230(7) Uani 1 1 d . .
H5 H -0.0567 0.1114 0.5605 0.028 Uiso 1 1 calc R U
N2A N 0.24189(17) -0.33660(19) 0.58379(8) 0.0159(5) Uani 1 1 d . .
C8 C 0.2729(2) 0.2109(2) 0.49266(9) 0.0172(6) Uani 1 1 d . .
H8 H 0.2806 0.2835 0.5066 0.021 Uiso 1 1 calc R U
C29 C 0.4958(2) 0.1469(3) 0.53451(9) 0.0229(7) Uani 1 1 d . .
H29A H 0.4863 0.2221 0.5207 0.034 Uiso 1 1 calc R U
H29B H 0.4529 0.0938 0.5177 0.034 Uiso 1 1 calc R U
H29C H 0.5584 0.1223 0.5316 0.034 Uiso 1 1 calc R U
C7 C 0.25410(19) 0.1183(2) 0.52006(9) 0.0148(6) Uani 1 1 d . .
C26A C 0.0506(2) -0.3476(3) 0.73268(10) 0.0280(8) Uani 1 1 d . .
H26A H 0.1036 -0.3904 0.7467 0.042 Uiso 1 1 calc R U
H26B H -0.0052 -0.3803 0.7428 0.042 Uiso 1 1 calc R U
H26C H 0.0561 -0.2690 0.7432 0.042 Uiso 1 1 calc R U
C12 C 0.2446(2) 0.0117(2) 0.50076(10) 0.0216(7) Uani 1 1 d . .
H12 H 0.2322 -0.0509 0.5200 0.026 Uiso 1 1 calc R U
C1A C 0.3510(2) -0.3499(2) 0.64904(10) 0.0169(6) Uani 1 1 d . .
C24 C 0.45447(19) 0.0550(2) 0.61363(9) 0.0172(6) Uani 1 1 d . .
C11A C 0.3126(2) -0.4750(3) 0.79304(11) 0.0298(8) Uani 1 1 d . .
H11A H 0.3283 -0.5453 0.8077 0.036 Uiso 1 1 calc R U
C40A C 0.2155(2) 0.0566(3) 0.79475(11) 0.0316(8) Uani 1 1 d . .
C26 C 0.4341(2) 0.0186(3) 0.70278(10) 0.0259(7) Uani 1 1 d . .
H26D H 0.3879 -0.0374 0.6917 0.039 Uiso 1 1 calc R U
H26E H 0.4114 0.0651 0.7275 0.039 Uiso 1 1 calc R U
H26F H 0.4901 -0.0199 0.7157 0.039 Uiso 1 1 calc R U
C12A C 0.3094(2) -0.4635(3) 0.74390(10) 0.0244(7) Uani 1 1 d . .
H12A H 0.3228 -0.5258 0.7248 0.029 Uiso 1 1 calc R U
C3A C 0.5105(2) -0.3534(2) 0.63872(11) 0.0239(7) Uani 1 1 d . .
H3A H 0.5727 -0.3550 0.6515 0.029 Uiso 1 1 calc R U
C2A C 0.4450(2) -0.3547(2) 0.66828(10) 0.0219(7) Uani 1 1 d . .
H2A H 0.4608 -0.3587 0.7016 0.026 Uiso 1 1 calc R U
C11 C 0.2536(2) -0.0028(3) 0.45281(10) 0.0274(8) Uani 1 1 d . .
H11 H 0.2481 -0.0758 0.4391 0.033 Uiso 1 1 calc R U
C25 C 0.4397(2) -0.0625(2) 0.59587(11) 0.0246(7) Uani 1 1 d . .
H25A H 0.3991 -0.1021 0.6155 0.037 Uiso 1 1 calc R U
H25B H 0.4984 -0.1018 0.5975 0.037 Uiso 1 1 calc R U
H25C H 0.4120 -0.0607 0.5629 0.037 Uiso 1 1 calc R U
C40 C 0.2379(2) -0.0198(3) 0.94641(11) 0.0270(8) Uani 1 1 d . .
C25A C 0.0951(2) -0.5635(2) 0.67428(11) 0.0274(7) Uani 1 1 d . .
H25D H 0.0407 -0.6099 0.6766 0.041 Uiso 1 1 calc R U
H25E H 0.1270 -0.5520 0.7060 0.041 Uiso 1 1 calc R U
H25F H 0.1358 -0.6017 0.6542 0.041 Uiso 1 1 calc R U
C28A C 0.01677(19) -0.3119(3) 0.59886(10) 0.0206(7) Uani 1 1 d . .
C6A C 0.3292(2) -0.3433(2) 0.59750(9) 0.0159(6) Uani 1 1 d . .
C5A C 0.4016(2) -0.3444(2) 0.56753(10) 0.0207(7) Uani 1 1 d . .
H5A H 0.3887 -0.3414 0.5340 0.025 Uiso 1 1 calc R U
C29A C -0.0155(2) -0.2507(3) 0.55398(11) 0.0300(8) Uani 1 1 d . .
H29D H 0.0117 -0.2850 0.5274 0.045 Uiso 1 1 calc R U
H29E H 0.0028 -0.1714 0.5569 0.045 Uiso 1 1 calc R U
H29F H -0.0821 -0.2557 0.5483 0.045 Uiso 1 1 calc R U
HN2A H 0.2234(19) -0.326(2) 0.5525(10) 0.015(7) Uiso 1 1 d . .
HN2 H 0.250(2) 0.183(3) 0.6883(11) 0.029(9) Uiso 1 1 d . .

loop_
_atom_site_aniso_label
_atom_site_aniso_U_11
_atom_site_aniso_U_22
_atom_site_aniso_U_33
_atom_site_aniso_U_23
_atom_site_aniso_U_13
_atom_site_aniso_U_12
Ir1A 0.01177(7) 0.01266(6) 0.01660(6) 0.00235(4) 0.00163(4) 0.00008(5)
Ir1 0.01294(7) 0.01209(6) 0.01267(5) 0.00021(4) 0.00264(4) 0.00016(5)
Cl1A 0.0212(4) 0.0132(4) 0.0337(4) 0.0026(3) 0.0054(3) -0.0021(3)
S1A 0.0228(5) 0.0248(4) 0.0163(3) -0.0026(3) 0.0037(3) 0.0018(3)
S1 0.0287(5) 0.0208(4) 0.0285(4) -0.0062(3) 0.0097(4) -0.0070(4)
Cl1 0.0218(4) 0.0132(3) 0.0268(4) 0.0006(3) 0.0044(3) 0.0019(3)
C20 0.0098(16) 0.0223(16) 0.0213(15) 0.0028(12) -0.0002(12) 0.0021(13)
C23A 0.0095(16) 0.0243(17) 0.0266(16) -0.0001(13) 0.0023(12) -0.0052(13)
F2A 0.0378(13) 0.0309(11) 0.0526(12) 0.0004(9) -0.0098(10) 0.0113(10)
C28 0.023(2) 0.0221(17) 0.0347(18) -0.0052(14) 0.0101(15) -0.0055(14)
F3 0.0359(13) 0.0246(10) 0.0585(13) 0.0078(9) 0.0175(10) -0.0017(9)
C9 0.0248(18) 0.0193(16) 0.0181(14) 0.0048(12) 0.0049(13) -0.0020(14)
C27A 0.024(2) 0.0215(17) 0.046(2) 0.0081(14) 0.0148(16) 0.0074(14)
F2 0.0288(13) 0.0361(12) 0.0769(15) 0.0080(11) 0.0096(11) 0.0147(10)
C7A 0.0132(17) 0.0211(15) 0.0203(14) 0.0018(12) -0.0009(12) -0.0024(13)
C2 0.0158(17) 0.0084(13) 0.0165(14) 0.0020(10) 0.0022(12) 0.0006(11)
F1 0.0716(17) 0.0248(11) 0.0452(12) -0.0087(9) -0.0144(11) -0.0064(11)
O3 0.0370(16) 0.0187(12) 0.0815(19) 0.0044(12) 0.0257(14) 0.0063(12)
F3A 0.0582(15) 0.0294(11) 0.0488(12) -0.0112(9) -0.0173(11) 0.0006(10)
O1A 0.0259(14) 0.0313(14) 0.0293(12) 0.0021(9) 0.0007(10) 0.0068(10)
C8A 0.0221(19) 0.0211(16) 0.0245(16) 0.0022(13) 0.0023(14) -0.0056(14)
C4A 0.0182(19) 0.0187(16) 0.0339(17) -0.0029(13) 0.0081(14) -0.0019(13)
O3A 0.0404(16) 0.0326(14) 0.0178(11) -0.0064(9) 0.0003(10) 0.0047(11)
F1A 0.0340(13) 0.0489(14) 0.0554(13) 0.0215(10) 0.0056(10) -0.0043(10)
O1 0.0292(14) 0.0438(15) 0.0263(11) -0.0025(10) 0.0084(10) -0.0099(12)
C1 0.0150(17) 0.0073(13) 0.0187(14) 0.0034(11) 0.0016(12) 0.0017(12)
C10 0.033(2) 0.0251(17) 0.0149(14) -0.0015(12) 0.0065(13) 0.0017(15)
N2 0.0193(15) 0.0110(12) 0.0111(11) 0.0032(9) 0.0009(10) 0.0012(10)
C22 0.0088(17) 0.0182(16) 0.0216(16) -0.0006(11) 0.0034(13) 0.0016(12)
C3 0.0202(18) 0.0191(16) 0.0186(14) 0.0022(12) 0.0060(13) 0.0040(13)
C22A 0.0113(16) 0.0177(15) 0.0273(16) 0.0032(12) 0.0043(13) -0.0029(13)
N1A 0.0152(14) 0.0120(12) 0.0190(12) 0.0004(9) -0.0019(10) 0.0008(10)
O2 0.0654(19) 0.0517(17) 0.0263(12) -0.0042(11) 0.0122(12) -0.0271(15)
N1 0.0157(14) 0.0151(13) 0.0129(12) 0.0002(10) 0.0043(10) 0.0017(10)
C6 0.0196(18) 0.0188(16) 0.0198(15) 0.0026(12) -0.0032(13) 0.0001(13)
C20A 0.0108(17) 0.0176(15) 0.0333(18) 0.0071(13) 0.0049(14) -0.0011(13)
C24A 0.022(2) 0.0339(19) 0.0329(18) -0.0090(15) 0.0008(15) -0.0052(15)
C23 0.0124(17) 0.0180(15) 0.0190(14) -0.0001(12) 0.0031(12) 0.0014(12)
C9A 0.032(2) 0.0295(18) 0.0237(17) -0.0050(14) 0.0036(15) -0.0087(16)
O2A 0.0262(14) 0.0477(15) 0.0235(11) -0.0064(10) 0.0084(10) -0.0026(11)
C27 0.0201(19) 0.0349(19) 0.0219(16) -0.0065(14) 0.0025(13) -0.0022(15)
C21A 0.0113(17) 0.0192(16) 0.0254(15) 0.0038(12) 0.0036(13) -0.0003(12)
C4 0.0180(19) 0.0215(16) 0.0320(17) 0.0057(13) 0.0075(14) 0.0028(14)
C10A 0.030(2) 0.043(2) 0.0186(16) 0.0048(15) 0.0004(14) -0.0103(17)
C21 0.0089(16) 0.0232(17) 0.0197(14) -0.0011(12) -0.0003(12) 0.0021(13)
C5 0.0150(18) 0.0227(17) 0.0300(17) 0.0037(13) -0.0045(14) -0.0004(14)
N2A 0.0161(15) 0.0160(13) 0.0158(12) 0.0013(10) 0.0021(10) -0.0006(10)
C8 0.0209(18) 0.0142(15) 0.0162(14) -0.0022(11) 0.0002(12) -0.0007(13)
C29 0.0210(19) 0.0250(17) 0.0243(16) -0.0030(13) 0.0095(14) -0.0010(14)
C7 0.0137(17) 0.0174(15) 0.0133(13) 0.0007(11) 0.0007(12) 0.0015(12)
C26A 0.022(2) 0.038(2) 0.0253(16) 0.0011(14) 0.0090(14) -0.0008(15)
C12 0.030(2) 0.0139(15) 0.0210(15) 0.0034(12) 0.0035(14) -0.0031(14)
C1A 0.0164(17) 0.0110(14) 0.0231(15) -0.0016(11) 0.0018(13) -0.0005(12)
C24 0.0112(16) 0.0166(15) 0.0239(15) 0.0006(12) 0.0028(12) 0.0029(13)
C11A 0.027(2) 0.0305(19) 0.0311(18) 0.0105(14) -0.0010(15) 0.0007(15)
C40A 0.030(2) 0.0313(19) 0.0322(18) -0.0001(15) -0.0026(16) 0.0027(17)
C26 0.0217(19) 0.0300(18) 0.0253(16) 0.0101(14) -0.0013(14) 0.0016(15)
C12A 0.0227(19) 0.0223(17) 0.0276(16) 0.0030(13) 0.0001(14) 0.0014(14)
C3A 0.0139(18) 0.0177(16) 0.0391(18) -0.0002(13) -0.0010(15) 0.0010(13)
C2A 0.0202(19) 0.0175(16) 0.0269(16) -0.0013(12) -0.0031(14) 0.0014(13)
C11 0.042(2) 0.0179(16) 0.0220(16) -0.0060(13) 0.0035(15) -0.0017(15)
C25 0.0209(19) 0.0169(16) 0.0370(18) -0.0021(14) 0.0077(14) 0.0013(14)
C40 0.021(2) 0.0212(17) 0.0399(19) -0.0014(14) 0.0065(16) 0.0047(15)
C25A 0.026(2) 0.0173(16) 0.0400(18) 0.0092(14) 0.0085(15) 0.0023(14)
C28A 0.0083(16) 0.0277(17) 0.0258(15) 0.0086(13) 0.0016(12) -0.0014(14)
C6A 0.0142(17) 0.0113(14) 0.0224(15) -0.0006(11) 0.0023(13) 0.0004(12)
C5A 0.0215(19) 0.0175(16) 0.0242(15) -0.0008(12) 0.0077(14) -0.0020(13)
C29A 0.018(2) 0.040(2) 0.0319(19) 0.0146(14) 0.0004(15) 0.0008(15)

loop_
_atom_type_symbol
_atom_type_description
_atom_type_scat_dispersion_real
_atom_type_scat_dispersion_imag
_atom_type_scat_source
C C 0.0033 0.0016 'International Tables Vol C Tables 4.2.6.8 and 6.1.1.4'
H H 0.0000 0.0000 'International Tables Vol C Tables 4.2.6.8 and 6.1.1.4'
N N 0.0061 0.0033 'International Tables Vol C Tables 4.2.6.8 and 6.1.1.4'
O O 0.0106 0.0060 'International Tables Vol C Tables 4.2.6.8 and 6.1.1.4'
F F 0.0171 0.0103 'International Tables Vol C Tables 4.2.6.8 and 6.1.1.4'
S S 0.1246 0.1234 'International Tables Vol C Tables 4.2.6.8 and 6.1.1.4'
Cl Cl 0.1484 0.1585 'International Tables Vol C Tables 4.2.6.8 and 6.1.1.4'
Ir Ir -1.4442 7.9887 'International Tables Vol C Tables 4.2.6.8 and 6.1.1.4'

loop_
_geom_angle_atom_site_label_1
_geom_angle_atom_site_label_2
_geom_angle_atom_site_label_3
_geom_angle
N2A Ir1A N1A 76.33(10)
N2A Ir1A C28A 108.92(11)
N1A Ir1A C28A 169.00(10)
N2A Ir1A C23A 98.46(11)
N1A Ir1A C23A 131.85(10)
C28A Ir1A C23A 39.00(11)
N2A Ir1A C22A 122.07(10)
N1A Ir1A C22A 104.11(10)
C28A Ir1A C22A 64.89(11)
C23A Ir1A C22A 38.56(10)
N2A Ir1A C21A 160.76(10)
N1A Ir1A C21A 107.25(10)
C28A Ir1A C21A 64.56(11)
C23A Ir1A C21A 64.73(11)
C22A Ir1A C21A 38.79(10)
N2A Ir1A C20A 144.95(11)
N1A Ir1A C20A 138.33(10)
C28A Ir1A C20A 38.38(11)
C23A Ir1A C20A 64.11(11)
C22A Ir1A C20A 63.72(11)
C21A Ir1A C20A 37.58(10)
N2A Ir1A Cl1A 85.97(7)
N1A Ir1A Cl1A 86.54(7)
C28A Ir1A Cl1A 103.28(8)
C23A Ir1A Cl1A 141.43(8)
C22A Ir1A Cl1A 151.46(8)
C21A Ir1A Cl1A 112.91(8)
C20A Ir1A Cl1A 90.59(8)
N1 Ir1 N2 76.12(10)
N1 Ir1 C20 98.82(10)
N2 Ir1 C20 132.49(10)
N1 Ir1 C21 109.30(11)
N2 Ir1 C21 169.52(10)
C20 Ir1 C21 39.05(11)
N1 Ir1 C24 122.37(10)
N2 Ir1 C24 104.28(10)
C20 Ir1 C24 38.88(10)
C21 Ir1 C24 65.25(11)
N1 Ir1 C23 160.96(10)
N2 Ir1 C23 107.37(10)
C20 Ir1 C23 64.67(11)
C21 Ir1 C23 64.53(11)
C24 Ir1 C23 38.68(10)
N1 Ir1 C22 145.38(10)
N2 Ir1 C22 138.03(10)
C20 Ir1 C22 64.06(11)
C21 Ir1 C22 38.42(10)
C24 Ir1 C22 63.75(11)
C23 Ir1 C22 37.42(10)
N1 Ir1 Cl1 85.87(7)
N2 Ir1 Cl1 87.44(7)
C20 Ir1 Cl1 139.88(8)
C21 Ir1 Cl1 101.72(8)
C24 Ir1 Cl1 151.07(8)
C23 Ir1 Cl1 112.76(7)
C22 Ir1 Cl1 89.74(8)
O3A S1A O1A 116.55(13)
O3A S1A O2A 114.26(14)
O1A S1A O2A 114.01(13)
O3A S1A C40A 103.93(14)
O1A S1A C40A 103.46(15)
O2A S1A C40A 102.19(14)
O2 S1 O3 115.91(16)
O2 S1 O1 115.46(15)
O3 S1 O1 113.71(15)
O2 S1 C40 103.97(15)
O3 S1 C40 102.83(15)
O1 S1 C40 102.44(14)
C24 C20 C21 108.3(2)
C24 C20 C26 125.0(3)
C21 C20 C26 126.7(2)
C24 C20 Ir1 71.16(16)
C21 C20 Ir1 70.78(16)
C26 C20 Ir1 124.5(2)
C22A C23A C28A 107.8(2)
C22A C23A C24A 125.2(3)
C28A C23A C24A 127.0(3)
C22A C23A Ir1A 70.80(16)
C28A C23A Ir1A 70.49(16)
C24A C23A Ir1A 124.5(2)
C10 C9 C8 120.0(3)
C12A C7A C8A 121.3(3)
C12A C7A N1A 120.0(3)
C8A C7A N1A 118.7(3)
N1 C2 C3 127.0(2)
N1 C2 C1 113.4(2)
C3 C2 C1 119.6(3)
C9A C8A C7A 118.8(3)
C5A C4A C3A 122.0(3)
N2 C1 C6 128.0(2)
N2 C1 C2 113.2(2)
C6 C1 C2 118.8(3)
C9 C10 C11 120.4(3)
C1 N2 C7 119.2(2)
C1 N2 Ir1 117.14(17)
C7 N2 Ir1 123.31(18)
C23 C22 C21 108.9(2)
C23 C22 C28 126.2(3)
C21 C22 C28 124.8(3)
C23 C22 Ir1 70.74(16)
C21 C22 Ir1 68.30(16)
C28 C22 Ir1 126.6(2)
C4 C3 C2 119.0(3)
C23A C22A C21A 108.6(3)
C23A C22A C25A 126.4(3)
C21A C22A C25A 124.7(3)
C23A C22A Ir1A 70.64(16)
C21A C22A Ir1A 72.31(16)
C25A C22A Ir1A 127.8(2)
C1A N1A C7A 120.9(2)
C1A N1A Ir1A 116.85(18)
C7A N1A Ir1A 122.10(19)
C2 N1 Ir1 119.19(18)
C5 C6 C1 119.0(3)
C21A C20A C28A 108.9(3)
C21A C20A C27A 126.2(3)
C28A C20A C27A 125.0(3)
C21A C20A Ir1A 70.72(17)
C28A C20A Ir1A 68.51(16)
C27A C20A Ir1A 126.4(2)
C22 C23 C24 107.6(2)
C22 C23 C29 126.5(3)
C24 C23 C29 125.6(3)
C22 C23 Ir1 71.84(16)
C24 C23 Ir1 69.01(15)
C29 C23 Ir1 128.9(2)
C10A C9A C8A 120.1(3)
C20A C21A C22A 107.0(2)
C20A C21A C26A 128.1(3)
C22A C21A C26A 124.5(3)
C20A C21A Ir1A 71.70(17)
C22A C21A Ir1A 68.90(15)
C26A C21A Ir1A 129.4(2)
C3 C4 C5 121.8(3)
C11A C10A C9A 121.0(3)
C20 C21 C22 107.2(2)
C20 C21 C27 128.0(3)
C22 C21 C27 124.6(3)
C20 C21 Ir1 70.17(16)
C22 C21 Ir1 73.28(16)
C27 C21 Ir1 126.4(2)
C6 C5 C4 121.8(3)
C6A N2A Ir1A 118.59(19)
C9 C8 C7 119.0(3)
C12 C7 C8 121.4(2)
C12 C7 N2 120.6(2)
C8 C7 N2 118.0(2)
C7 C12 C11 119.0(3)
N1A C1A C2A 127.9(3)
N1A C1A C6A 113.3(3)
C2A C1A C6A 118.8(3)
C20 C24 C23 107.8(2)
C20 C24 C25 126.4(3)
C23 C24 C25 125.6(2)
C20 C24 Ir1 69.96(16)
C23 C24 Ir1 72.31(16)
C25 C24 Ir1 127.6(2)
C10A C11A C12A 119.6(3)
F1A C40A F2A 108.3(3)
F1A C40A F3A 107.4(3)
F2A C40A F3A 107.4(3)
F1A C40A S1A 111.9(2)
F2A C40A S1A 111.4(2)
F3A C40A S1A 110.3(2)
C7A C12A C11A 119.3(3)
C2A C3A C4A 121.4(3)
C3A C2A C1A 119.4(3)
C10 C11 C12 120.1(3)
F2 C40 F1 107.7(3)
F2 C40 F3 106.6(3)
F1 C40 F3 107.4(3)
F2 C40 S1 112.5(2)
F1 C40 S1 109.9(2)
F3 C40 S1 112.4(2)
C20A C28A C23A 107.5(2)
C20A C28A C29A 125.1(3)
C23A C28A C29A 127.1(3)
C20A C28A Ir1A 73.11(17)
C23A C28A Ir1A 70.51(16)
C29A C28A Ir1A 126.5(2)
N2A C6A C5A 126.6(3)
N2A C6A C1A 113.9(2)
C5A C6A C1A 119.5(3)
C4A C5A C6A 118.8(3)

loop_
_geom_bond_atom_site_label_1
_geom_bond_atom_site_label_2
_geom_bond_distance
Ir1A N2A 2.015(2)
Ir1A N1A 2.057(2)
Ir1A C28A 2.166(3)
Ir1A C23A 2.167(3)
Ir1A C22A 2.169(3)
Ir1A C21A 2.215(3)
Ir1A C20A 2.228(3)
Ir1A Cl1A 2.3843(11)
Ir1 N1 2.014(2)
Ir1 N2 2.061(2)
Ir1 C20 2.158(3)
Ir1 C21 2.166(3)
Ir1 C24 2.174(3)
Ir1 C23 2.218(3)
Ir1 C22 2.233(3)
Ir1 Cl1 2.3827(11)
S1A O3A 1.436(2)
S1A O1A 1.441(2)
S1A O2A 1.451(2)
S1A C40A 1.828(4)
S1 O2 1.411(2)
S1 O3 1.437(3)
S1 O1 1.448(2)
S1 C40 1.827(3)
C20 C24 1.442(4)
C20 C21 1.445(4)
C20 C26 1.503(4)
C23A C22A 1.431(4)
C23A C28A 1.446(4)
C23A C24A 1.493(4)
F2A C40A 1.337(4)
C28 C22 1.490(4)
F3 C40 1.335(3)
C9 C10 1.384(4)
C9 C8 1.388(4)
C27A C20A 1.497(4)
F2 C40 1.326(4)
C7A C12A 1.386(4)
C7A C8A 1.397(4)
C7A N1A 1.442(3)
C2 N1 1.310(4)
C2 C3 1.427(4)
C2 C1 1.471(4)
F1 C40 1.333(4)
F3A C40A 1.346(4)
C8A C9A 1.388(4)
C4A C5A 1.347(4)
C4A C3A 1.448(4)
F1A C40A 1.329(4)
C1 N2 1.323(4)
C1 C6 1.433(4)
C10 C11 1.386(4)
N2 C7 1.440(3)
C22 C23 1.428(4)
C22 C21 1.449(4)
C3 C4 1.344(4)
C22A C21A 1.456(4)
C22A C25A 1.499(4)
N1A C1A 1.321(4)
C6 C5 1.347(4)
C20A C21A 1.431(4)
C20A C28A 1.446(4)
C23 C24 1.455(4)
C23 C29 1.495(4)
C9A C10A 1.384(5)
C27 C21 1.501(4)
C21A C26A 1.495(4)
C4 C5 1.446(4)
C10A C11A 1.383(5)
N2A C6A 1.307(4)
C8 C7 1.391(4)
C7 C12 1.380(4)
C12 C11 1.391(4)
C1A C2A 1.436(4)
C1A C6A 1.465(4)
C24 C25 1.492(4)
C11A C12A 1.396(4)
C3A C2A 1.344(4)
C28A C29A 1.499(4)
C6A C5A 1.434(4)

loop_
_geom_torsion_atom_site_label_1
_geom_torsion_atom_site_label_2
_geom_torsion_atom_site_label_3
_geom_torsion_atom_site_label_4
_geom_torsion
C12A C7A C8A C9A 0.1(5)
N1A C7A C8A C9A 177.0(3)
N1 C2 C1 N2 -0.6(3)
C3 C2 C1 N2 177.9(2)
N1 C2 C1 C6 -178.5(2)
C3 C2 C1 C6 -0.1(4)
C8 C9 C10 C11 -0.1(5)
C6 C1 N2 C7 -2.6(4)
C2 C1 N2 C7 179.6(2)
C6 C1 N2 Ir1 171.1(2)
C2 C1 N2 Ir1 -6.7(3)
N1 C2 C3 C4 176.8(3)
C1 C2 C3 C4 -1.4(4)
C28A C23A C22A C21A 1.6(3)
C24A C23A C22A C21A -178.1(3)
Ir1A C23A C22A C21A 62.7(2)
C28A C23A C22A C25A 175.7(3)
C24A C23A C22A C25A -4.0(5)
Ir1A C23A C22A C25A -123.2(3)
C28A C23A C22A Ir1A -61.1(2)
C24A C23A C22A Ir1A 119.2(3)
C12A C7A N1A C1A -71.6(4)
C8A C7A N1A C1A 111.4(3)
C12A C7A N1A Ir1A 113.0(3)
C8A C7A N1A Ir1A -63.9(3)
C3 C2 N1 Ir1 -170.4(2)
C1 C2 N1 Ir1 7.8(3)
N2 C1 C6 C5 -176.0(3)
C2 C1 C6 C5 1.6(4)
C21 C22 C23 C24 -2.3(3)
C28 C22 C23 C24 178.2(3)
Ir1 C22 C23 C24 -60.01(19)
C21 C22 C23 C29 -176.9(3)
C28 C22 C23 C29 3.6(5)
Ir1 C22 C23 C29 125.4(3)
C21 C22 C23 Ir1 57.7(2)
C28 C22 C23 Ir1 -121.8(3)
C7A C8A C9A C10A -0.3(5)
C28A C20A C21A C22A -2.1(3)
C27A C20A C21A C22A 178.4(3)
Ir1A C20A C21A C22A -60.1(2)
C28A C20A C21A C26A -175.8(3)
C27A C20A C21A C26A 4.7(5)
Ir1A C20A C21A C26A 126.2(3)
C28A C20A C21A Ir1A 58.0(2)
C27A C20A C21A Ir1A -121.5(3)
C23A C22A C21A C20A 0.3(3)
C25A C22A C21A C20A -173.9(3)
Ir1A C22A C21A C20A 62.0(2)
C23A C22A C21A C26A 174.3(3)
C25A C22A C21A C26A 0.1(5)
Ir1A C22A C21A C26A -124.1(3)
C23A C22A C21A Ir1A -61.7(2)
C25A C22A C21A Ir1A 124.1(3)
C2 C3 C4 C5 1.5(4)
C8A C9A C10A C11A 0.3(5)
C24 C20 C21 C22 -2.8(3)
C26 C20 C21 C22 176.4(3)
Ir1 C20 C21 C22 -64.4(2)
C24 C20 C21 C27 -177.1(3)
C26 C20 C21 C27 2.1(5)
Ir1 C20 C21 C27 121.2(3)
C24 C20 C21 Ir1 61.6(2)
C26 C20 C21 Ir1 -119.2(3)
C23 C22 C21 C20 3.1(3)
C28 C22 C21 C20 -177.3(3)
Ir1 C22 C21 C20 62.36(19)
C23 C22 C21 C27 177.7(3)
C28 C22 C21 C27 -2.7(5)
Ir1 C22 C21 C27 -123.1(3)
C23 C22 C21 Ir1 -59.2(2)
C28 C22 C21 Ir1 120.4(3)
C1 C6 C5 C4 -1.6(4)
C3 C4 C5 C6 0.1(5)
C10 C9 C8 C7 -1.2(4)
C9 C8 C7 C12 1.5(4)
C9 C8 C7 N2 -179.0(3)
C1 N2 C7 C12 -73.6(4)
Ir1 N2 C7 C12 113.1(3)
C1 N2 C7 C8 106.9(3)
Ir1 N2 C7 C8 -66.4(3)
C8 C7 C12 C11 -0.4(5)
N2 C7 C12 C11 -179.9(3)
C7A N1A C1A C2A -4.8(4)
Ir1A N1A C1A C2A 170.8(2)
C7A N1A C1A C6A 176.7(2)
Ir1A N1A C1A C6A -7.8(3)
C21 C20 C24 C23 1.4(3)
C26 C20 C24 C23 -177.8(3)
Ir1 C20 C24 C23 62.8(2)
C21 C20 C24 C25 176.1(3)
C26 C20 C24 C25 -3.1(5)
Ir1 C20 C24 C25 -122.5(3)
C21 C20 C24 Ir1 -61.4(2)
C26 C20 C24 Ir1 119.4(3)
C22 C23 C24 C20 0.5(3)
C29 C23 C24 C20 175.2(3)
Ir1 C23 C24 C20 -61.28(19)
C22 C23 C24 C25 -174.2(3)
C29 C23 C24 C25 0.4(5)
Ir1 C23 C24 C25 124.0(3)
C22 C23 C24 Ir1 61.8(2)
C29 C23 C24 Ir1 -123.5(3)
C9A C10A C11A C12A -0.2(5)
O3A S1A C40A F1A 59.8(3)
O1A S1A C40A F1A -62.4(2)
O2A S1A C40A F1A 178.9(2)
O3A S1A C40A F2A -61.6(2)
O1A S1A C40A F2A 176.2(2)
O2A S1A C40A F2A 57.6(2)
O3A S1A C40A F3A 179.3(2)
O1A S1A C40A F3A 57.1(3)
O2A S1A C40A F3A -61.6(3)
C8A C7A C12A C11A 0.0(5)
N1A C7A C12A C11A -176.8(3)
C10A C11A C12A C7A 0.0(5)
C5A C4A C3A C2A 1.7(4)
C4A C3A C2A C1A -1.3(4)
N1A C1A C2A C3A -178.7(3)
C6A C1A C2A C3A -0.3(4)
C9 C10 C11 C12 1.2(5)
C7 C12 C11 C10 -0.9(5)
O2 S1 C40 F2 58.3(3)
O3 S1 C40 F2 179.6(2)
O1 S1 C40 F2 -62.2(2)
O2 S1 C40 F1 178.3(2)
O3 S1 C40 F1 -60.4(3)
O1 S1 C40 F1 57.8(2)
O2 S1 C40 F3 -62.1(3)
O3 S1 C40 F3 59.2(3)
O1 S1 C40 F3 177.4(2)
C21A C20A C28A C23A 3.2(3)
C27A C20A C28A C23A -177.4(3)
Ir1A C20A C28A C23A 62.51(19)
C21A C20A C28A C29A 177.5(3)
C27A C20A C28A C29A -3.0(5)
Ir1A C20A C28A C29A -123.2(3)
C21A C20A C28A Ir1A -59.4(2)
C27A C20A C28A Ir1A 120.1(3)
C22A C23A C28A C20A -2.9(3)
C24A C23A C28A C20A 176.8(3)
Ir1A C23A C28A C20A -64.2(2)
C22A C23A C28A C29A -177.1(3)
C24A C23A C28A C29A 2.6(5)
Ir1A C23A C28A C29A 121.6(3)
C22A C23A C28A Ir1A 61.3(2)
C24A C23A C28A Ir1A -119.0(3)
Ir1A N2A C6A C5A -172.2(2)
Ir1A N2A C6A C1A 7.6(3)
N1A C1A C6A N2A 0.3(3)
C2A C1A C6A N2A -178.4(2)
N1A C1A C6A C5A -179.9(2)
C2A C1A C6A C5A 1.5(4)
C3A C4A C5A C6A -0.5(4)
N2A C6A C5A C4A 178.8(3)
C1A C6A C5A C4A -1.1(4)
